data_7109594
loop_
_publ_author_name
'Markus B. Lauber'
'Constantin-Gabriel Daniliuc'
'Jan Paradies'

_publ_section_title
;
 Desymmetrization of 4,6-diprotected myo-inositol
;
_journal_name_full Chem.Commun.
_journal_page_first 7409
_journal_paper_doi 10.1039/c3cc43663b
_journal_volume 49
_journal_year 2013
_chemical_absolute_configuration ad
_chemical_formula_sum 'C34 H35 Br O10'
_chemical_formula_weight 683.53
_chemical_name_systematic
; 
 ? 
;
_space_group_IT_number 4
_symmetry_cell_setting monoclinic
_symmetry_space_group_name_Hall 'P 2yb'
_symmetry_space_group_name_H-M 'P 1 21 1'
_atom_sites_solution_hydrogens geom
_atom_sites_solution_primary direct
_atom_sites_solution_secondary difmap
_audit_creation_method SHELXL-97
_cell_angle_alpha 90.00
_cell_angle_beta 108.8580(10)
_cell_angle_gamma 90.00
_cell_formula_units_Z 2
_cell_length_a 11.9744(2)
_cell_length_b 8.0367(2)
_cell_length_c 17.1372(3)
_cell_measurement_reflns_used 1922
_cell_measurement_temperature 223(2)
_cell_measurement_theta_max 28.28
_cell_measurement_theta_min 4.08
_cell_volume 1560.67(5)
_computing_cell_refinement 'Collect (Nonius B.V., 1998)'
_computing_data_collection 'Collect (Nonius B.V., 1998)'
_computing_data_reduction 'Denzo-SMN (Otwinowski & Minor, 1997)'
_computing_molecular_graphics 'XP (BrukerAXS, 2000)'
_computing_publication_material 'SHELXL-97 (Sheldrick, 1997)'
_computing_structure_refinement 'SHELXL-97 (Sheldrick, 1997)'
_computing_structure_solution 'SHELXS-97 (Sheldrick, 1990)'
_diffrn_ambient_temperature 223(2)
_diffrn_measured_fraction_theta_full 0.987
_diffrn_measured_fraction_theta_max 0.987
_diffrn_measurement_device_type 'Nonius KappaCCD APEXII'
_diffrn_measurement_method '\w and \f scans'
_diffrn_radiation_monochromator 'Montel mirror'
_diffrn_radiation_source 'rotating anode Nonius FR591'
_diffrn_radiation_type MoK\a
_diffrn_radiation_wavelength 0.71073
_diffrn_reflns_av_R_equivalents 0.021
_diffrn_reflns_av_sigmaI/netI 0.0291
_diffrn_reflns_limit_h_max 14
_diffrn_reflns_limit_h_min -14
_diffrn_reflns_limit_k_max 8
_diffrn_reflns_limit_k_min -9
_diffrn_reflns_limit_l_max 20
_diffrn_reflns_limit_l_min -20
_diffrn_reflns_number 8893
_diffrn_reflns_theta_full 25.00
_diffrn_reflns_theta_max 25.00
_diffrn_reflns_theta_min 4.35
_exptl_absorpt_coefficient_mu 1.376
_exptl_absorpt_correction_T_max 0.7426
_exptl_absorpt_correction_T_min 0.6993
_exptl_absorpt_correction_type multi-scan
_exptl_absorpt_process_details 'Denzo (Otwinowski, Borek, Majewski & Minor, 2003)'
_exptl_crystal_colour colourless
_exptl_crystal_density_diffrn 1.455
_exptl_crystal_density_method 'not measured'
_exptl_crystal_description block
_exptl_crystal_F_000 708
_exptl_crystal_size_max 0.28
_exptl_crystal_size_mid 0.23
_exptl_crystal_size_min 0.23
_refine_diff_density_max 0.177
_refine_diff_density_min -0.215
_refine_diff_density_rms 0.038
_refine_ls_abs_structure_details 'Flack H D (1983), Acta Cryst. A39, 876-881'
_refine_ls_abs_structure_Flack -0.014(8)
_refine_ls_extinction_method none
_refine_ls_goodness_of_fit_ref 1.101
_refine_ls_hydrogen_treatment mixed
_refine_ls_matrix_type full
_refine_ls_number_parameters 439
_refine_ls_number_reflns 4744
_refine_ls_number_restraints 18
_refine_ls_restrained_S_all 1.341
_refine_ls_R_factor_all 0.0344
_refine_ls_R_factor_gt 0.0315
_refine_ls_shift/su_max 0.000
_refine_ls_shift/su_mean 0.000
_refine_ls_structure_factor_coef Fsqd
_refine_ls_weighting_details 'calc w=1/[\s^2^(Fo^2^)+(0.0000P)^2^+1.2026P] where P=(Fo^2^+2Fc^2^)/3'
_refine_ls_weighting_scheme calc
_refine_ls_wR_factor_gt 0.0681
_refine_ls_wR_factor_ref 0.0708
_reflns_number_gt 4550
_reflns_number_total 4744
_reflns_threshold_expression >2sigma(I)
_cod_data_source_file c3cc43663b.txt
_cod_data_source_block fro6703
_cod_original_sg_symbol_H-M P21
_cod_database_code 7109594

loop_
_symmetry_equiv_pos_as_xyz
'x, y, z'
'-x, y+1/2, -z'

loop_
_atom_site_label
_atom_site_type_symbol
_atom_site_fract_x
_atom_site_fract_y
_atom_site_fract_z
_atom_site_U_iso_or_equiv
_atom_site_adp_type
_atom_site_occupancy
_atom_site_symmetry_multiplicity
_atom_site_calc_flag
_atom_site_refinement_flags
_atom_site_disorder_assembly
_atom_site_disorder_group
Br1 Br -0.03942(4) 0.25473(6) 0.02927(2) 0.05302(14) Uani 1 1 d . . .
C1 C 0.2577(3) 0.8638(5) 0.4243(2) 0.0286(8) Uani 1 1 d . . .
H1 H 0.3054 0.9386 0.4017 0.034 Uiso 1 1 calc R . .
C2 C 0.3363(3) 0.7860(4) 0.50428(19) 0.0283(8) Uani 1 1 d . . .
H2 H 0.4017 0.7256 0.4933 0.034 Uiso 1 1 calc R . .
C3 C 0.3874(3) 0.9226(5) 0.5669(2) 0.0286(8) Uani 1 1 d . . .
H3 H 0.4402 0.9949 0.5477 0.034 Uiso 1 1 calc R . .
C4 C 0.2905(3) 1.0266(4) 0.5830(2) 0.0285(7) Uani 1 1 d . . .
H4 H 0.2464 0.9583 0.6113 0.034 Uiso 1 1 calc R . .
C5 C 0.2059(3) 1.0958(4) 0.5024(2) 0.0275(7) Uani 1 1 d . . .
H5 H 0.2482 1.1791 0.4799 0.033 Uiso 1 1 calc R . .
C6 C 0.1565(3) 0.9612(4) 0.4378(2) 0.0275(7) Uani 1 1 d . . .
H6 H 0.1053 0.8852 0.4565 0.033 Uiso 1 1 calc R . .
O11 O 0.20427(18) 0.7358(4) 0.36481(13) 0.0330(5) Uani 1 1 d . . .
C12 C 0.2629(3) 0.6864(5) 0.3140(2) 0.0332(8) Uani 1 1 d . . .
O13 O 0.3612(2) 0.7323(5) 0.32036(16) 0.0527(8) Uani 1 1 d . . .
C14 C 0.1897(3) 0.5757(5) 0.2479(2) 0.0307(8) Uani 1 1 d . . .
C15 C 0.2216(3) 0.5575(5) 0.1774(2) 0.0356(9) Uani 1 1 d . . .
H15 H 0.2901 0.6101 0.1742 0.043 Uiso 1 1 calc R . .
C16 C 0.1538(3) 0.4628(5) 0.1119(2) 0.0368(9) Uani 1 1 d . . .
H16 H 0.1747 0.4516 0.0638 0.044 Uiso 1 1 calc R . .
C17 C 0.0550(3) 0.3853(5) 0.1189(2) 0.0362(9) Uani 1 1 d . . .
C18 C 0.0232(3) 0.3960(5) 0.1888(2) 0.0399(9) Uani 1 1 d . . .
H18 H -0.0431 0.3382 0.1926 0.048 Uiso 1 1 calc R . .
C19 C 0.0908(3) 0.4936(5) 0.2540(2) 0.0385(9) Uani 1 1 d . . .
H19 H 0.0696 0.5040 0.3020 0.046 Uiso 1 1 calc R . .
O21 O 0.2692(2) 0.6718(3) 0.53414(16) 0.0357(6) Uani 1 1 d . . .
H21 H 0.3115 0.5920 0.5565 0.054 Uiso 1 1 calc R . .
O31 O 0.4519(2) 0.8488(3) 0.64545(14) 0.0328(6) Uani 1 1 d . . .
C32 C 0.5613(3) 0.7916(5) 0.6555(2) 0.0333(9) Uani 1 1 d . . .
O33 O 0.6091(2) 0.8037(4) 0.60384(15) 0.0454(8) Uani 1 1 d . . .
C34 C 0.6136(3) 0.7124(4) 0.7376(2) 0.0319(9) Uani 1 1 d . . .
C35 C 0.7203(3) 0.6288(5) 0.7537(2) 0.0378(9) Uani 1 1 d . . .
H35 H 0.7586 0.6253 0.7137 0.045 Uiso 1 1 calc R . .
C36 C 0.7701(4) 0.5505(6) 0.8294(3) 0.0470(11) Uani 1 1 d . . .
H36 H 0.8412 0.4914 0.8402 0.056 Uiso 1 1 calc R . .
C37 C 0.7152(4) 0.5594(6) 0.8886(3) 0.0539(12) Uani 1 1 d . . .
H37 H 0.7491 0.5062 0.9397 0.065 Uiso 1 1 calc R . .
C38 C 0.6113(4) 0.6457(7) 0.8735(3) 0.0536(12) Uani 1 1 d . . .
H38 H 0.5755 0.6535 0.9148 0.064 Uiso 1 1 calc R . .
C39 C 0.5589(3) 0.7211(6) 0.7980(2) 0.0431(11) Uani 1 1 d . . .
H39 H 0.4869 0.7780 0.7874 0.052 Uiso 1 1 calc R . .
O41 O 0.3478(2) 1.1617(4) 0.63478(15) 0.0401(6) Uani 1 1 d . . .
C42 C 0.2952(4) 1.2178(6) 0.6941(2) 0.0528(12) Uani 1 1 d . . .
H42A H 0.2109 1.1907 0.6745 0.063 Uiso 1 1 calc R . .
H42B H 0.3028 1.3390 0.6992 0.063 Uiso 1 1 calc R . .
C43 C 0.3514(3) 1.1399(6) 0.7780(2) 0.0419(10) Uani 1 1 d . . .
C44 C 0.4660(4) 1.1808(7) 0.8240(3) 0.0538(12) Uani 1 1 d . . .
H44 H 0.5099 1.2535 0.8023 0.065 Uiso 1 1 calc R . .
C45 C 0.5163(4) 1.1142(7) 0.9026(3) 0.0609(14) Uani 1 1 d . . .
H45 H 0.5939 1.1430 0.9340 0.073 Uiso 1 1 calc R . .
C46 C 0.4528(5) 1.0063(7) 0.9346(3) 0.0593(13) Uani 1 1 d . . .
H46 H 0.4869 0.9605 0.9875 0.071 Uiso 1 1 calc R . .
C47 C 0.3402(5) 0.9669(7) 0.8887(3) 0.0648(14) Uani 1 1 d . . .
H47 H 0.2963 0.8938 0.9103 0.078 Uiso 1 1 calc R . .
C48 C 0.2890(4) 1.0334(7) 0.8103(3) 0.0549(12) Uani 1 1 d . . .
H48 H 0.2111 1.0049 0.7794 0.066 Uiso 1 1 calc R . .
O51 O 0.1110(2) 1.1763(4) 0.52093(16) 0.0331(6) Uani 1 1 d . . .
H05 H 0.096(4) 1.267(7) 0.497(3) 0.057(15) Uiso 1 1 d . . .
O61 O 0.0911(2) 1.0329(3) 0.36069(15) 0.0352(6) Uani 1 1 d . . .
C62 C -0.0318(3) 1.0558(6) 0.3454(2) 0.0432(10) Uani 1 1 d . . .
H62A H -0.0473 1.1721 0.3558 0.052 Uiso 1 1 calc R . .
H62B H -0.0578 0.9856 0.3831 0.052 Uiso 1 1 calc R . .
C63 C -0.1002(3) 1.0112(5) 0.2578(2) 0.0359(9) Uani 1 1 d . . .
C64 C -0.0587(4) 0.8969(6) 0.2141(2) 0.0453(10) Uani 1 1 d . . .
H64 H 0.0165 0.8501 0.2382 0.054 Uiso 1 1 calc R . .
C65 C -0.1261(4) 0.8492(7) 0.1349(2) 0.0513(11) Uani 1 1 d . . .
H65 H -0.0964 0.7712 0.1058 0.062 Uiso 1 1 calc R . .
C66 C -0.2365(4) 0.9167(7) 0.0993(3) 0.0542(12) Uani 1 1 d . . .
H66 H -0.2829 0.8844 0.0459 0.065 Uiso 1 1 calc R . .
C67 C -0.2784(4) 1.0313(6) 0.1420(3) 0.0516(12) Uani 1 1 d . . .
H67 H -0.3538 1.0775 0.1176 0.062 Uiso 1 1 calc R . .
C68 C -0.2111(3) 1.0802(6) 0.2211(3) 0.0434(10) Uani 1 1 d . . .
H68 H -0.2406 1.1598 0.2496 0.052 Uiso 1 1 calc R . .
O71 O 0.0645(2) 0.4794(4) 0.44911(19) 0.0412(7) Uani 1 1 d D . .
H71A H 0.121(3) 0.524(6) 0.465(3) 0.062 Uiso 1 1 d D . .
H71B H 0.016(3) 0.526(6) 0.457(3) 0.062 Uiso 1 1 d D . .
O72 O 0.4363(9) 0.4361(10) 0.5595(10) 0.045(3) Uani 0.67(5) 1 d PD A 1
H72A H 0.429(6) 0.366(9) 0.583(7) 0.068 Uiso 0.67(5) 1 d PD A 1
H72B H 0.426(7) 0.392(11) 0.522(3) 0.068 Uiso 0.67(5) 1 d PD A 1
O72A O 0.437(2) 0.445(3) 0.606(5) 0.092(15) Uani 0.33(5) 1 d PD A 2
H72C H 0.396(13) 0.388(18) 0.613(11) 0.138 Uiso 0.33(5) 1 d PD A 2
H72D H 0.471(14) 0.376(14) 0.627(10) 0.138 Uiso 0.33(5) 1 d PD A 2

loop_
_atom_site_aniso_label
_atom_site_aniso_U_11
_atom_site_aniso_U_22
_atom_site_aniso_U_33
_atom_site_aniso_U_23
_atom_site_aniso_U_13
_atom_site_aniso_U_12
Br1 0.0551(2) 0.0508(3) 0.0422(2) -0.0124(2) 0.00059(16) -0.0062(2)
C1 0.0284(18) 0.030(2) 0.0281(17) -0.0045(15) 0.0102(14) -0.0036(14)
C2 0.0268(15) 0.026(2) 0.0319(16) -0.0011(15) 0.0101(13) 0.0023(14)
C3 0.0264(17) 0.032(2) 0.0258(17) 0.0024(16) 0.0068(14) 0.0026(15)
C4 0.0281(17) 0.0265(19) 0.0316(18) -0.0006(16) 0.0105(14) 0.0016(14)
C5 0.0237(16) 0.0261(19) 0.0341(18) 0.0014(15) 0.0112(14) 0.0043(14)
C6 0.0263(17) 0.0271(19) 0.0276(17) 0.0007(15) 0.0068(14) 0.0000(14)
O11 0.0309(11) 0.0368(15) 0.0321(11) -0.0080(13) 0.0111(9) -0.0045(12)
C12 0.0310(18) 0.035(2) 0.0334(18) -0.0032(16) 0.0106(15) 0.0029(15)
O13 0.0344(13) 0.069(2) 0.0591(16) -0.0275(18) 0.0210(12) -0.0128(16)
C14 0.0339(18) 0.028(2) 0.0308(18) -0.0014(15) 0.0109(15) 0.0029(15)
C15 0.0361(19) 0.037(2) 0.0356(19) 0.0001(18) 0.0145(16) -0.0017(17)
C16 0.048(2) 0.036(2) 0.0281(18) 0.0033(17) 0.0144(17) 0.0040(17)
C17 0.043(2) 0.029(2) 0.0305(18) -0.0016(16) 0.0037(16) 0.0022(16)
C18 0.037(2) 0.037(2) 0.045(2) -0.0073(19) 0.0124(17) -0.0049(17)
C19 0.042(2) 0.038(2) 0.038(2) -0.0058(18) 0.0163(17) -0.0022(17)
O21 0.0341(13) 0.0281(14) 0.0444(14) 0.0070(12) 0.0119(11) 0.0013(11)
O31 0.0287(13) 0.0394(15) 0.0284(12) 0.0030(11) 0.0066(10) 0.0081(11)
C32 0.0256(16) 0.036(2) 0.0356(17) -0.0045(16) 0.0056(14) 0.0011(14)
O33 0.0318(13) 0.071(2) 0.0346(13) 0.0040(14) 0.0125(11) 0.0099(13)
C34 0.0266(16) 0.033(2) 0.0318(16) -0.0008(15) 0.0040(13) -0.0009(14)
C35 0.0316(19) 0.038(2) 0.039(2) -0.0086(18) 0.0037(16) 0.0004(16)
C36 0.041(2) 0.039(3) 0.049(3) -0.004(2) -0.0018(19) 0.0069(19)
C37 0.046(2) 0.059(3) 0.046(2) 0.016(2) 0.000(2) 0.000(2)
C38 0.043(2) 0.076(3) 0.041(2) 0.018(2) 0.0131(19) 0.002(2)
C39 0.0304(18) 0.054(3) 0.0426(19) 0.007(2) 0.0093(15) 0.0024(18)
O41 0.0421(15) 0.0400(15) 0.0350(13) -0.0119(13) 0.0078(11) 0.0028(12)
C42 0.062(3) 0.051(3) 0.041(2) -0.010(2) 0.0119(19) 0.022(2)
C43 0.042(2) 0.047(3) 0.0346(19) -0.0135(19) 0.0099(17) 0.0089(18)
C44 0.046(2) 0.072(3) 0.044(2) -0.002(2) 0.0150(19) 0.003(2)
C45 0.046(3) 0.090(4) 0.041(2) -0.010(3) 0.005(2) 0.006(3)
C46 0.070(3) 0.070(3) 0.038(2) 0.000(2) 0.018(2) 0.018(3)
C47 0.083(4) 0.056(3) 0.067(3) -0.004(3) 0.041(3) -0.005(3)
C48 0.047(2) 0.063(3) 0.053(3) -0.014(2) 0.015(2) -0.002(2)
O51 0.0299(13) 0.0291(14) 0.0423(15) 0.0043(13) 0.0144(11) 0.0065(11)
O61 0.0233(12) 0.0474(17) 0.0308(13) 0.0089(12) 0.0031(10) 0.0031(11)
C62 0.0289(18) 0.058(3) 0.039(2) 0.002(2) 0.0061(16) 0.0109(18)
C63 0.0267(18) 0.042(2) 0.0359(19) 0.0095(18) 0.0056(15) -0.0038(16)
C64 0.036(2) 0.052(3) 0.044(2) 0.004(2) 0.0087(18) 0.0061(19)
C65 0.051(3) 0.063(3) 0.037(2) -0.006(2) 0.0112(19) -0.004(2)
C66 0.045(2) 0.071(3) 0.037(2) 0.010(2) 0.0011(19) -0.014(2)
C67 0.032(2) 0.059(3) 0.051(3) 0.015(2) -0.0038(19) -0.001(2)
C68 0.034(2) 0.043(2) 0.049(2) 0.010(2) 0.0074(18) 0.0009(18)
O71 0.0388(16) 0.0332(17) 0.0565(18) 0.0001(14) 0.0221(15) 0.0005(12)
O72 0.057(4) 0.033(3) 0.049(6) 0.010(3) 0.022(4) 0.012(2)
O72A 0.070(9) 0.045(9) 0.13(4) 0.019(13) -0.015(13) 0.013(7)

loop_
_atom_type_symbol
_atom_type_description
_atom_type_scat_dispersion_real
_atom_type_scat_dispersion_imag
_atom_type_scat_source
C C 0.0033 0.0016 'International Tables Vol C Tables 4.2.6.8 and 6.1.1.4'
H H 0.0000 0.0000 'International Tables Vol C Tables 4.2.6.8 and 6.1.1.4'
O O 0.0106 0.0060 'International Tables Vol C Tables 4.2.6.8 and 6.1.1.4'
Br Br -0.2901 2.4595 'International Tables Vol C Tables 4.2.6.8 and 6.1.1.4'

loop_
_geom_angle_atom_site_label_1
_geom_angle_atom_site_label_2
_geom_angle_atom_site_label_3
_geom_angle
O11 C1 C6 106.3(3)
O11 C1 C2 110.3(3)
C6 C1 C2 111.4(3)
O11 C1 H1 109.6
C6 C1 H1 109.6
C2 C1 H1 109.6
O21 C2 C3 111.0(3)
O21 C2 C1 109.4(3)
C3 C2 C1 109.2(3)
O21 C2 H2 109.1
C3 C2 H2 109.1
C1 C2 H2 109.1
O31 C3 C2 109.5(3)
O31 C3 C4 105.4(3)
C2 C3 C4 111.6(3)
O31 C3 H3 110.1
C2 C3 H3 110.1
C4 C3 H3 110.1
O41 C4 C3 106.7(3)
O41 C4 C5 109.2(3)
C3 C4 C5 110.9(3)
O41 C4 H4 110.0
C3 C4 H4 110.0
C5 C4 H4 110.0
O51 C5 C6 109.5(3)
O51 C5 C4 107.8(3)
C6 C5 C4 112.7(3)
O51 C5 H5 108.9
C6 C5 H5 108.9
C4 C5 H5 108.9
O61 C6 C1 107.1(3)
O61 C6 C5 110.8(3)
C1 C6 C5 109.5(3)
O61 C6 H6 109.8
C1 C6 H6 109.8
C5 C6 H6 109.8
C12 O11 C1 117.6(3)
O13 C12 O11 123.5(3)
O13 C12 C14 124.8(3)
O11 C12 C14 111.7(3)
C15 C14 C19 119.8(3)
C15 C14 C12 117.9(3)
C19 C14 C12 122.3(3)
C16 C15 C14 120.7(3)
C16 C15 H15 119.7
C14 C15 H15 119.7
C17 C16 C15 118.3(3)
C17 C16 H16 120.8
C15 C16 H16 120.8
C18 C17 C16 122.4(3)
C18 C17 Br1 118.7(3)
C16 C17 Br1 118.9(3)
C17 C18 C19 118.9(4)
C17 C18 H18 120.6
C19 C18 H18 120.6
C14 C19 C18 119.8(4)
C14 C19 H19 120.1
C18 C19 H19 120.1
C2 O21 H21 109.5
C32 O31 C3 117.7(3)
O33 C32 O31 123.6(3)
O33 C32 C34 125.2(3)
O31 C32 C34 111.2(3)
C35 C34 C39 119.9(3)
C35 C34 C32 118.3(3)
C39 C34 C32 121.7(3)
C34 C35 C36 119.6(4)
C34 C35 H35 120.2
C36 C35 H35 120.2
C37 C36 C35 120.0(4)
C37 C36 H36 120.0
C35 C36 H36 120.0
C38 C37 C36 120.4(4)
C38 C37 H37 119.8
C36 C37 H37 119.8
C37 C38 C39 120.4(4)
C37 C38 H38 119.8
C39 C38 H38 119.8
C38 C39 C34 119.6(4)
C38 C39 H39 120.2
C34 C39 H39 120.2
C4 O41 C42 116.5(3)
O41 C42 C43 112.5(3)
O41 C42 H42A 109.1
C43 C42 H42A 109.1
O41 C42 H42B 109.1
C43 C42 H42B 109.1
H42A C42 H42B 107.8
C48 C43 C44 119.3(4)
C48 C43 C42 120.7(4)
C44 C43 C42 119.9(4)
C43 C44 C45 120.0(5)
C43 C44 H44 120.0
C45 C44 H44 120.0
C46 C45 C44 120.3(4)
C46 C45 H45 119.8
C44 C45 H45 119.8
C47 C46 C45 119.2(4)
C47 C46 H46 120.4
C45 C46 H46 120.4
C46 C47 C48 120.9(5)
C46 C47 H47 119.5
C48 C47 H47 119.5
C43 C48 C47 120.3(5)
C43 C48 H48 119.9
C47 C48 H48 119.9
C5 O51 H05 111(3)
C62 O61 C6 116.7(3)
O61 C62 C63 110.5(3)
O61 C62 H62A 109.6
C63 C62 H62A 109.6
O61 C62 H62B 109.6
C63 C62 H62B 109.6
H62A C62 H62B 108.1
C64 C63 C68 118.7(4)
C64 C63 C62 121.9(3)
C68 C63 C62 119.3(4)
C63 C64 C65 121.2(4)
C63 C64 H64 119.4
C65 C64 H64 119.4
C66 C65 C64 119.7(5)
C66 C65 H65 120.2
C64 C65 H65 120.2
C67 C66 C65 119.6(4)
C67 C66 H66 120.2
C65 C66 H66 120.2
C66 C67 C68 120.9(4)
C66 C67 H67 119.5
C68 C67 H67 119.5
C63 C68 C67 119.8(4)
C63 C68 H68 120.1
C67 C68 H68 120.1
H71A O71 H71B 111(6)
H72A O72 H72B 96(10)
H72A O72 H72C 35(10)
H72B O72 H72C 121(10)
H72A O72 H72D 37(10)
H72B O72 H72D 125(10)
H72C O72 H72D 41(10)
H72A O72A H72B 43(6)
H72A O72A H72C 63(10)
H72B O72A H72C 97(10)
H72A O72A H72D 63(10)
H72B O72A H72D 97(10)
H72C O72A H72D 74(10)

loop_
_geom_bond_atom_site_label_1
_geom_bond_atom_site_label_2
_geom_bond_distance
Br1 C17 1.902(4)
C1 O11 1.445(4)
C1 C6 1.522(5)
C1 C2 1.523(5)
C1 H1 0.9900
C2 O21 1.420(4)
C2 C3 1.519(5)
C2 H2 0.9900
C3 O31 1.446(4)
C3 C4 1.526(5)
C3 H3 0.9900
C4 O41 1.430(4)
C4 C5 1.530(5)
C4 H4 0.9900
C5 O51 1.430(4)
C5 C6 1.523(5)
C5 H5 0.9900
C6 O61 1.422(4)
C6 H6 0.9900
O11 C12 1.342(4)
C12 O13 1.204(4)
C12 C14 1.484(5)
C14 C15 1.387(5)
C14 C19 1.390(5)
C15 C16 1.381(5)
C15 H15 0.9400
C16 C17 1.377(5)
C16 H16 0.9400
C17 C18 1.371(5)
C18 C19 1.390(5)
C18 H18 0.9400
C19 H19 0.9400
O21 H21 0.8300
O31 C32 1.346(4)
C32 O33 1.203(4)
C32 C34 1.486(5)
C34 C35 1.389(5)
C34 C39 1.394(5)
C35 C36 1.391(6)
C35 H35 0.9400
C36 C37 1.377(6)
C36 H36 0.9400
C37 C38 1.374(6)
C37 H37 0.9400
C38 C39 1.383(5)
C38 H38 0.9400
C39 H39 0.9400
O41 C42 1.431(4)
C42 C43 1.511(5)
C42 H42A 0.9800
C42 H42B 0.9800
C43 C48 1.366(7)
C43 C44 1.383(6)
C44 C45 1.393(6)
C44 H44 0.9400
C45 C46 1.378(7)
C45 H45 0.9400
C46 C47 1.361(7)
C46 H46 0.9400
C47 C48 1.391(7)
C47 H47 0.9400
C48 H48 0.9400
O51 H05 0.82(6)
O61 C62 1.421(4)
C62 C63 1.503(5)
C62 H62A 0.9800
C62 H62B 0.9800
C63 C64 1.375(6)
C63 C68 1.388(5)
C64 C65 1.390(6)
C64 H64 0.9400
C65 C66 1.376(6)
C65 H65 0.9400
C66 C67 1.369(7)
C66 H66 0.9400
C67 C68 1.391(6)
C67 H67 0.9400
C68 H68 0.9400
O71 H71A 0.736(16)
O71 H71B 0.738(16)
O72 H72A 0.712(17)
O72 H72B 0.713(17)
O72 H72C 1.22(11)
O72 H72D 1.19(12)
O72A H72A 0.73(11)
O72A H72B 1.47(7)
O72A H72C 0.707(17)
O72A H72D 0.706(17)

loop_
_geom_hbond_atom_site_label_D
_geom_hbond_atom_site_label_H
_geom_hbond_atom_site_label_A
_geom_hbond_distance_DH
_geom_hbond_distance_HA
_geom_hbond_distance_DA
_geom_hbond_angle_DHA
_geom_hbond_site_symmetry_A
O71 H71A O21 0.736(16) 2.14(2) 2.866(4) 167(6) .
O51 H05 O71 0.82(6) 1.89(6) 2.704(4) 177(4) 1_565
O71 H71B O51 0.738(16) 2.071(17) 2.807(4) 175(6) 2_546

loop_
_geom_torsion_atom_site_label_1
_geom_torsion_atom_site_label_2
_geom_torsion_atom_site_label_3
_geom_torsion_atom_site_label_4
_geom_torsion
O11 C1 C2 O21 -56.0(3)
C6 C1 C2 O21 61.8(4)
O11 C1 C2 C3 -177.7(3)
C6 C1 C2 C3 -59.9(4)
O21 C2 C3 O31 53.3(3)
C1 C2 C3 O31 174.1(3)
O21 C2 C3 C4 -62.9(4)
C1 C2 C3 C4 57.8(4)
O31 C3 C4 O41 67.9(3)
C2 C3 C4 O41 -173.4(3)
O31 C3 C4 C5 -173.3(3)
C2 C3 C4 C5 -54.5(4)
O41 C4 C5 O51 -68.7(3)
C3 C4 C5 O51 173.9(3)
O41 C4 C5 C6 170.4(3)
C3 C4 C5 C6 53.0(4)
O11 C1 C6 O61 -61.7(3)
C2 C1 C6 O61 178.2(3)
O11 C1 C6 C5 178.1(3)
C2 C1 C6 C5 57.9(4)
O51 C5 C6 O61 67.8(3)
C4 C5 C6 O61 -172.3(3)
O51 C5 C6 C1 -174.3(3)
C4 C5 C6 C1 -54.4(4)
C6 C1 O11 C12 149.0(3)
C2 C1 O11 C12 -90.1(3)
C1 O11 C12 O13 6.8(6)
C1 O11 C12 C14 -170.7(3)
O13 C12 C14 C15 -17.4(6)
O11 C12 C14 C15 160.0(3)
O13 C12 C14 C19 163.6(4)
O11 C12 C14 C19 -18.9(5)
C19 C14 C15 C16 2.2(6)
C12 C14 C15 C16 -176.8(4)
C14 C15 C16 C17 -0.9(6)
C15 C16 C17 C18 -1.4(6)
C15 C16 C17 Br1 179.9(3)
C16 C17 C18 C19 2.4(6)
Br1 C17 C18 C19 -178.9(3)
C15 C14 C19 C18 -1.1(6)
C12 C14 C19 C18 177.8(4)
C17 C18 C19 C14 -1.1(6)
C2 C3 O31 C32 79.0(4)
C4 C3 O31 C32 -160.8(3)
C3 O31 C32 O33 2.6(5)
C3 O31 C32 C34 -177.2(3)
O33 C32 C34 C35 -7.6(6)
O31 C32 C34 C35 172.2(3)
O33 C32 C34 C39 172.0(4)
O31 C32 C34 C39 -8.2(5)
C39 C34 C35 C36 1.8(6)
C32 C34 C35 C36 -178.6(4)
C34 C35 C36 C37 -1.6(6)
C35 C36 C37 C38 -0.1(7)
C36 C37 C38 C39 1.6(8)
C37 C38 C39 C34 -1.4(7)
C35 C34 C39 C38 -0.3(6)
C32 C34 C39 C38 -179.9(4)
C3 C4 O41 C42 -145.7(3)
C5 C4 O41 C42 94.4(3)
C4 O41 C42 C43 95.7(4)
O41 C42 C43 C48 -113.8(5)
O41 C42 C43 C44 68.5(5)
C48 C43 C44 C45 -0.3(7)
C42 C43 C44 C45 177.5(4)
C43 C44 C45 C46 0.6(7)
C44 C45 C46 C47 -0.6(8)
C45 C46 C47 C48 0.3(8)
C44 C43 C48 C47 0.0(7)
C42 C43 C48 C47 -177.7(4)
C46 C47 C48 C43 0.0(8)
C1 C6 O61 C62 149.4(3)
C5 C6 O61 C62 -91.2(4)
C6 O61 C62 C63 -139.2(3)
O61 C62 C63 C64 27.6(6)
O61 C62 C63 C68 -155.9(3)
C68 C63 C64 C65 -0.5(6)
C62 C63 C64 C65 176.0(4)
C63 C64 C65 C66 -0.2(7)
C64 C65 C66 C67 0.6(7)
C65 C66 C67 C68 -0.2(7)
C64 C63 C68 C67 0.9(6)
C62 C63 C68 C67 -175.6(4)
C66 C67 C68 C63 -0.6(7)
